data_2202327
loop_
_publ_author_name
'Clegg, William'
'Heath, Sarah L.'
'Jackson, Richard F. W.'
'Palmer, Nicholas J.'

_publ_section_title
;[3<i>R</i>-(3\b,4\b,5\b)]-3-(Acetylamino)-3,4-dihydro-4-hydroxy-5-(hydroxymethyl)furan-2(5<i>H</i>)-one
 monohydrate
;
_journal_issue 7
_journal_name_full 'Acta Crystallographica Section E'
_journal_page_first o1060
_journal_page_last o1062
_journal_paper_doi 10.1107/S1600536803014120
_journal_volume 59
_journal_year 2003
_chemical_formula_iupac 'C7 H11 N O5, H2 O'
_chemical_formula_moiety 'C7 H11 N O5, H2 O'
_chemical_formula_sum 'C7 H13 N O6'
_chemical_formula_weight 207.18
_chemical_name_systematic ?
_space_group_IT_number 19
_symmetry_cell_setting orthorhombic
_symmetry_space_group_name_Hall 'P 2ac 2ab'
_symmetry_space_group_name_H-M 'P 21 21 21'
_atom_sites_solution_hydrogens geom
_atom_sites_solution_primary direct
_atom_sites_solution_secondary difmap
_audit_creation_method SHELXL-97
_cell_angle_alpha 90.00
_cell_angle_beta 90.00
_cell_angle_gamma 90.00
_cell_formula_units_Z 4
_cell_length_a 4.5292(5)
_cell_length_b 9.7807(10)
_cell_length_c 21.622(2)
_cell_measurement_reflns_used 3459
_cell_measurement_temperature 160(2)
_cell_measurement_theta_max 28.2
_cell_measurement_theta_min 1.9
_cell_volume 957.83(17)
_computing_cell_refinement 'local programs'
_computing_data_collection 'SMART (Bruker, 2001)'
_computing_data_reduction 'SAINT (Bruker, 2001)'
_computing_molecular_graphics SHELXTL
_computing_publication_material 'SHELXTL and local programs'
_computing_structure_refinement SHELXTL
_computing_structure_solution 'SHELXTL (Sheldrick, 2001)'
_diffrn_ambient_temperature 160(2)
_diffrn_detector_area_resol_mean 8.192
_diffrn_measured_fraction_theta_full 0.999
_diffrn_measured_fraction_theta_max 0.948
_diffrn_measurement_device_type 'Bruker SMART 1K CCD'
_diffrn_measurement_method '\w rotation with narrow frames'
_diffrn_radiation_monochromator graphite
_diffrn_radiation_source 'fine-focus sealed tube'
_diffrn_radiation_type MoK\a
_diffrn_radiation_wavelength 0.71073
_diffrn_reflns_av_R_equivalents 0.0472
_diffrn_reflns_av_sigmaI/netI 0.0444
_diffrn_reflns_limit_h_max 5
_diffrn_reflns_limit_h_min -5
_diffrn_reflns_limit_k_max 12
_diffrn_reflns_limit_k_min -9
_diffrn_reflns_limit_l_max 27
_diffrn_reflns_limit_l_min -26
_diffrn_reflns_number 5877
_diffrn_reflns_theta_full 26.00
_diffrn_reflns_theta_max 28.36
_diffrn_reflns_theta_min 1.88
_diffrn_standards_number 0
_exptl_absorpt_coefficient_mu 0.127
_exptl_absorpt_correction_type none
_exptl_crystal_colour colourless
_exptl_crystal_density_diffrn 1.437
_exptl_crystal_density_method 'not measured'
_exptl_crystal_description needle
_exptl_crystal_F_000 440
_exptl_crystal_size_max 0.30
_exptl_crystal_size_mid 0.08
_exptl_crystal_size_min 0.04
_refine_diff_density_max 0.247
_refine_diff_density_min -0.185
_refine_ls_extinction_coef 0.016(3)
_refine_ls_extinction_expression Fc^*^=kFc[1+0.001xFc^2^\l^3^/sin(2\q)]^-1/4^
_refine_ls_extinction_method SHELXTL
_refine_ls_goodness_of_fit_ref 1.041
_refine_ls_hydrogen_treatment mixed
_refine_ls_matrix_type full
_refine_ls_number_parameters 149
_refine_ls_number_reflns 1352
_refine_ls_number_restraints 0
_refine_ls_restrained_S_all 1.041
_refine_ls_R_factor_all 0.0560
_refine_ls_R_factor_gt 0.0382
_refine_ls_shift/su_max <0.001
_refine_ls_shift/su_mean 0.000
_refine_ls_structure_factor_coef Fsqd
_refine_ls_weighting_details 'w = 1/[\s^2^(Fo^2^)+(0.0426P)^2^+0.0129P] where P = (Fo^2^+2Fc^2^)/3'
_refine_ls_weighting_scheme calc
_refine_ls_wR_factor_gt 0.0758
_refine_ls_wR_factor_ref 0.0824
_reflns_number_gt 1101
_reflns_number_total 1352
_reflns_threshold_expression I>2\s(I)
_cod_data_source_file bt6295.cif
_cod_data_source_block I
_cod_original_cell_volume 957.83(18)
_cod_database_code 2202327
_cod_database_fobs_code 2202327

loop_
_symmetry_equiv_pos_as_xyz
'x, y, z'
'-x+1/2, -y, z+1/2'
'-x, y+1/2, -z+1/2'
'x+1/2, -y+1/2, -z'

loop_
_atom_site_label
_atom_site_fract_x
_atom_site_fract_y
_atom_site_fract_z
_atom_site_U_iso_or_equiv
_atom_site_adp_type
_atom_site_calc_flag
_atom_site_refinement_flags
_atom_site_occupancy
_atom_site_disorder_assembly
_atom_site_disorder_group
_atom_site_type_symbol
O1 0.6310(4) 0.53995(15) 0.35100(7) 0.0191(4) Uani d . 1 . . O
C1 0.4114(5) 0.6463(2) 0.36592(10) 0.0170(5) Uani d . 1 . . C
H1A 0.2089 0.6057 0.3645 0.020 Uiso calc R 1 . . H
C2 0.4439(6) 0.7518(2) 0.31384(10) 0.0178(5) Uani d . 1 . . C
H2A 0.2564 0.8030 0.3061 0.021 Uiso calc R 1 . . H
O2 0.6866(4) 0.84040(17) 0.32424(8) 0.0229(4) Uani d . 1 . . O
H2 0.624(7) 0.916(3) 0.3363(13) 0.039(9) Uiso d . 1 . . H
C3 0.5289(5) 0.6597(2) 0.25947(10) 0.0159(5) Uani d . 1 . . C
H3 0.3465 0.6170 0.2420 0.019 Uiso calc R 1 . . H
C4 0.7129(5) 0.5501(2) 0.29129(11) 0.0170(5) Uani d . 1 . . C
O3 0.9063(4) 0.48047(16) 0.26967(8) 0.0226(4) Uani d . 1 . . O
C5 0.4712(6) 0.6994(2) 0.42973(11) 0.0226(6) Uani d . 1 . . C
H5A 0.6792 0.7300 0.4324 0.027 Uiso calc R 1 . . H
H5B 0.3432 0.7795 0.4378 0.027 Uiso calc R 1 . . H
O4 0.4180(5) 0.5978(2) 0.47545(8) 0.0281(4) Uani d . 1 . . O
H4 0.581(8) 0.555(3) 0.4848(15) 0.049(10) Uiso d . 1 . . H
N1 0.6873(5) 0.7287(2) 0.21064(9) 0.0177(4) Uani d . 1 . . N
H1 0.797(7) 0.798(3) 0.2196(13) 0.033(8) Uiso d . 1 . . H
C6 0.6841(6) 0.6851(2) 0.15181(11) 0.0197(5) Uani d . 1 . . C
O5 0.5416(4) 0.58314(17) 0.13534(7) 0.0257(4) Uani d . 1 . . O
C7 0.8578(6) 0.7681(3) 0.10595(11) 0.0277(6) Uani d . 1 . . C
H7A 0.7231 0.8078 0.0753 0.042 Uiso calc R 1 . . H
H7B 1.0011 0.7091 0.0850 0.042 Uiso calc R 1 . . H
H7C 0.9624 0.8416 0.1276 0.042 Uiso calc R 1 . . H
O6 0.9079(5) 0.4663(2) 0.50663(9) 0.0282(5) Uani d . 1 . . O
H6A 1.059(11) 0.503(4) 0.4918(18) 0.076(14) Uiso d . 1 . . H
H6B 0.934(8) 0.454(3) 0.5467(16) 0.048(10) Uiso d . 1 . . H

loop_
_atom_site_aniso_label
_atom_site_aniso_U_11
_atom_site_aniso_U_22
_atom_site_aniso_U_33
_atom_site_aniso_U_12
_atom_site_aniso_U_13
_atom_site_aniso_U_23
O1 0.0218(9) 0.0187(8) 0.0168(8) 0.0045(7) 0.0028(7) 0.0031(7)
C1 0.0154(11) 0.0184(11) 0.0171(11) 0.0020(10) 0.0016(10) 0.0004(9)
C2 0.0190(12) 0.0179(11) 0.0164(11) 0.0014(10) 0.0029(10) 0.0018(9)
O2 0.0257(9) 0.0161(9) 0.0269(9) -0.0033(8) 0.0068(8) -0.0044(8)
C3 0.0148(11) 0.0201(11) 0.0129(11) -0.0012(9) -0.0003(9) 0.0001(9)
C4 0.0172(11) 0.0143(10) 0.0195(12) -0.0030(10) -0.0006(10) -0.0023(9)
O3 0.0229(9) 0.0206(8) 0.0244(9) 0.0032(7) 0.0018(8) -0.0025(7)
C5 0.0259(14) 0.0240(12) 0.0179(12) -0.0032(11) 0.0025(11) -0.0014(10)
O4 0.0255(10) 0.0402(11) 0.0187(9) 0.0015(9) 0.0044(8) 0.0077(8)
N1 0.0210(11) 0.0161(10) 0.0159(10) -0.0034(9) 0.0008(8) 0.0009(8)
C6 0.0229(12) 0.0183(11) 0.0178(12) 0.0029(11) 0.0017(11) 0.0007(9)
O5 0.0354(11) 0.0217(8) 0.0199(9) -0.0103(8) -0.0005(8) -0.0012(7)
C7 0.0395(17) 0.0253(13) 0.0184(12) -0.0087(12) 0.0059(12) -0.0012(11)
O6 0.0313(11) 0.0317(11) 0.0216(10) -0.0022(9) 0.0005(9) 0.0043(8)

loop_
_atom_type_symbol
_atom_type_description
_atom_type_scat_dispersion_real
_atom_type_scat_dispersion_imag
_atom_type_scat_source
C C 0.0033 0.0000 'International Tables Vol C Tables 4.2.6.8 and 6.1.1.4'
H H 0.0000 0.0000 'International Tables Vol C Tables 4.2.6.8 and 6.1.1.4'
N N 0.0061 0.0000 'International Tables Vol C Tables 4.2.6.8 and 6.1.1.4'
O O 0.0106 0.0000 'International Tables Vol C Tables 4.2.6.8 and 6.1.1.4'

loop_
_geom_angle_atom_site_label_1
_geom_angle_atom_site_label_2
_geom_angle_atom_site_label_3
_geom_angle
C1 O1 C4 110.09(16)
O1 C1 H1A 109.4
O1 C1 C2 104.42(17)
O1 C1 C5 108.92(19)
H1A C1 C2 109.4
H1A C1 C5 109.4
C2 C1 C5 115.15(19)
C1 C2 H2A 112.3
C1 C2 O2 111.66(19)
C1 C2 C3 101.10(16)
H2A C2 O2 112.3
H2A C2 C3 112.3
O2 C2 C3 106.65(19)
C2 O2 H2 109(2)
C2 C3 H3 109.2
C2 C3 C4 101.81(17)
C2 C3 N1 114.35(18)
H3 C3 C4 109.2
H3 C3 N1 109.2
C4 C3 N1 112.79(19)
O1 C4 C3 109.53(18)
O1 C4 O3 122.1(2)
C3 C4 O3 128.4(2)
C1 C5 H5A 109.3
C1 C5 H5B 109.3
C1 C5 O4 111.52(19)
H5A C5 H5B 108.0
H5A C5 O4 109.3
H5B C5 O4 109.3
C5 O4 H4 111(2)
C3 N1 H1 119.3(19)
C3 N1 C6 122.7(2)
H1 N1 C6 118.0(19)
N1 C6 O5 122.2(2)
N1 C6 C7 116.6(2)
O5 C6 C7 121.1(2)
C6 C7 H7A 109.5
C6 C7 H7B 109.5
C6 C7 H7C 109.5
H7A C7 H7B 109.5
H7A C7 H7C 109.5
H7B C7 H7C 109.5
H6A O6 H6B 109(4)

loop_
_geom_bond_atom_site_label_1
_geom_bond_atom_site_label_2
_geom_bond_site_symmetry_2
_geom_bond_distance
_geom_bond_publ_flag
O1 C1 . 1.475(3) ?
O1 C4 . 1.347(3) ?
C1 H1A . 1.000 ?
C1 C2 . 1.534(3) ?
C1 C5 . 1.499(3) ?
C2 H2A . 1.000 ?
C2 O2 . 1.418(3) ?
C2 C3 . 1.530(3) ?
O2 H2 . 0.83(3) ?
C3 H3 . 1.000 ?
C3 C4 . 1.523(3) ?
C3 N1 . 1.444(3) ?
C4 O3 . 1.204(3) ?
C5 H5A . 0.990 ?
C5 H5B . 0.990 ?
C5 O4 . 1.422(3) ?
O4 H4 . 0.87(4) ?
N1 H1 . 0.87(3) ?
N1 C6 . 1.341(3) ?
C6 O5 . 1.240(3) ?
C6 C7 . 1.504(3) ?
C7 H7A . 0.980 ?
C7 H7B . 0.980 ?
C7 H7C . 0.980 ?
O6 H6A . 0.84(5) ?
O6 H6B . 0.88(3) ?

loop_
_geom_hbond_atom_site_label_D
_geom_hbond_atom_site_label_H
_geom_hbond_atom_site_label_A
_geom_hbond_site_symmetry_A
_geom_hbond_distance_DH
_geom_hbond_distance_HA
_geom_hbond_distance_DA
_geom_hbond_angle_DHA
O2 H2 O5 3_655 0.83(3) 1.90(3) 2.733(2) 176(3)
O4 H4 O6 . 0.87(4) 1.78(4) 2.652(3) 178(3)
N1 H1 O3 3_755 0.87(3) 2.24(3) 3.104(3) 173(3)
O6 H6A O4 1_655 0.84(5) 1.90(5) 2.729(3) 168(4)
O6 H6B O5 2_665 0.88(3) 1.95(3) 2.834(3) 175(3)

loop_
_geom_torsion_atom_site_label_1
_geom_torsion_atom_site_label_2
_geom_torsion_atom_site_label_3
_geom_torsion_atom_site_label_4
_geom_torsion
C4 O1 C1 C2 -18.0(2)
C4 O1 C1 C5 -141.52(19)
O1 C1 C2 O2 -80.5(2)
O1 C1 C2 C3 32.6(2)
C5 C1 C2 O2 38.9(3)
C5 C1 C2 C3 152.0(2)
C1 C2 C3 C4 -34.4(2)
C1 C2 C3 N1 -156.37(19)
O2 C2 C3 C4 82.4(2)
O2 C2 C3 N1 -39.5(2)
C1 O1 C4 C3 -5.0(2)
C1 O1 C4 O3 174.4(2)
C2 C3 C4 O1 25.7(2)
C2 C3 C4 O3 -153.6(2)
N1 C3 C4 O1 148.75(19)
N1 C3 C4 O3 -30.6(3)
O1 C1 C5 O4 -66.9(3)
C2 C1 C5 O4 176.3(2)
C2 C3 N1 C6 -154.2(2)
C4 C3 N1 C6 90.1(3)
C3 N1 C6 O5 0.8(4)
C3 N1 C6 C7 179.5(2)

loop_
_cod_related_entry_id
_cod_related_entry_database
_cod_related_entry_code
1 ChemSpider 21174885
